data_4312378
loop_
_publ_author_name
'Antje Mrotzek'
'Mercouri G. Kanatzidis'

_publ_section_title
;
 Tropochemical Cell-Twinning in the New Quaternary Bismuth Selenides
 KxSn6-2xBi2+xSe9 and KSn5Bi5Se13
;
_journal_name_full 'Inorganic Chemistry'
_journal_page_first 7200
_journal_page_last 7206
_journal_paper_doi 10.1021/ic034252n
_journal_volume 42
_journal_year 2003
_chemical_formula_sum 'Bi3 K Se9 Sn4'
_chemical_formula_weight 1851.44
_space_group_IT_number 63
_symmetry_cell_setting orthorhombic
_symmetry_space_group_name_Hall '-C 2c 2'
_symmetry_space_group_name_H-M 'C m c m'
_atom_sites_solution_hydrogens geom
_atom_sites_solution_primary direct
_atom_sites_solution_secondary difmap
_audit_creation_method SHELXL-97
_cell_angle_alpha 90.00
_cell_angle_beta 90.00
_cell_angle_gamma 90.00
_cell_formula_units_Z 4
_cell_length_a 4.2096(4)
_cell_length_b 14.0056(14)
_cell_length_c 32.451(3)
_cell_measurement_temperature 293(2)
_cell_volume 1913.2(3)
_computing_structure_refinement 'SHELXL-97 (Sheldrick, 1997)'
_computing_structure_solution 'SHELXS-97 (Sheldrick, 1990)'
_diffrn_ambient_temperature 293(2)
_diffrn_measured_fraction_theta_full 0.960
_diffrn_measured_fraction_theta_max 0.960
_diffrn_radiation_monochromator graphite
_diffrn_radiation_source 'fine-focus sealed tube'
_diffrn_radiation_type MoK\a
_diffrn_radiation_wavelength 0.71073
_diffrn_reflns_av_R_equivalents 0.0459
_diffrn_reflns_av_sigmaI/netI 0.0234
_diffrn_reflns_limit_h_max 4
_diffrn_reflns_limit_h_min -5
_diffrn_reflns_limit_k_max 17
_diffrn_reflns_limit_k_min -18
_diffrn_reflns_limit_l_max 39
_diffrn_reflns_limit_l_min -43
_diffrn_reflns_number 6892
_diffrn_reflns_theta_full 28.54
_diffrn_reflns_theta_max 28.54
_diffrn_reflns_theta_min 2.51
_exptl_absorpt_coefficient_mu 49.942
_exptl_crystal_density_diffrn 6.428
_exptl_crystal_density_method 'not measured'
_exptl_crystal_F_000 3096
_refine_diff_density_max 2.744
_refine_diff_density_min -3.221
_refine_diff_density_rms 0.373
_refine_ls_extinction_coef 0.000446(8)
_refine_ls_extinction_expression Fc^*^=kFc[1+0.001xFc^2^\l^3^/sin(2\q)]^-1/4^
_refine_ls_extinction_method SHELXL
_refine_ls_goodness_of_fit_ref 1.084
_refine_ls_hydrogen_treatment mixed
_refine_ls_matrix_type full
_refine_ls_number_parameters 67
_refine_ls_number_reflns 1346
_refine_ls_number_restraints 6
_refine_ls_restrained_S_all 1.083
_refine_ls_R_factor_all 0.0385
_refine_ls_R_factor_gt 0.0358
_refine_ls_shift/su_max 0.423
_refine_ls_shift/su_mean 0.040
_refine_ls_structure_factor_coef Fsqd
_refine_ls_weighting_details 'calc w=1/[\s^2^(Fo^2^)+(0.0036P)^2^+183.0000P] where P=(Fo^2^+2Fc^2^)/3'
_refine_ls_weighting_scheme calc
_refine_ls_wR_factor_gt 0.0688
_refine_ls_wR_factor_ref 0.0698
_reflns_number_gt 1260
_reflns_number_total 1346
_reflns_threshold_expression >2sigma(I)
_cod_data_source_file ic034252nsi20030308_085121_2.cif
_cod_data_source_block KSn4Bi3Se9
_cod_depositor_comments
;
The following automatic conversions were performed:

data name '_atom_site_symetry_multiplicity' was replaced with
'_atom_site_symmetry_multiplicity' as specified in the replacement
file 'data/replacement-values/replacement_tags.lst'.

Automatic conversion script
Id: cif_correct_tags 9268 2022-04-12 08:56:07Z antanas 
;
_cod_database_code 4312378

loop_
_symmetry_equiv_pos_as_xyz
'x, y, z'
'-x, -y, z+1/2'
'-x, y, -z+1/2'
'x, -y, -z'
'x+1/2, y+1/2, z'
'-x+1/2, -y+1/2, z+1/2'
'-x+1/2, y+1/2, -z+1/2'
'x+1/2, -y+1/2, -z'
'-x, -y, -z'
'x, y, -z-1/2'
'x, -y, z-1/2'
'-x, y, z'
'-x+1/2, -y+1/2, -z'
'x+1/2, y+1/2, -z-1/2'
'x+1/2, -y+1/2, z-1/2'
'-x+1/2, y+1/2, z'

loop_
_atom_site_label
_atom_site_type_symbol
_atom_site_fract_x
_atom_site_fract_y
_atom_site_fract_z
_atom_site_U_iso_or_equiv
_atom_site_adp_type
_atom_site_occupancy
_atom_site_symmetry_multiplicity
_atom_site_calc_flag
_atom_site_refinement_flags
_atom_site_disorder_assembly
_atom_site_disorder_group
Bi1 Bi 0.0000 0.0000 0.5000 0.01274(14) Uani 0.3108(6) 4 d SP . .
Sn1 Sn 0.0000 0.0000 0.5000 0.01274(14) Uani 0.6896(6) 4 d SP . .
Sn2 Sn -0.5000 0.23023(4) 0.442369(17) 0.01257(12) Uani 0.9020(6) 2 d SP . .
Bi2 Bi -0.5000 0.23023(4) 0.442369(17) 0.01257(12) Uani 0.0973(6) 2 d SP . .
Bi3 Bi -0.5000 -0.04398(3) 0.383264(12) 0.01167(9) Uani 0.6147(6) 2 d SP . .
Sn3 Sn -0.5000 -0.04398(3) 0.383264(12) 0.01167(9) Uani 0.3866(7) 2 d SP . .
Bi4 Bi 0.0000 0.17815(3) 0.326659(15) 0.01425(10) Uani 0.4074(6) 2 d SP . .
Sn4 Sn 0.0000 0.17815(3) 0.326659(15) 0.01425(10) Uani 0.5919(7) 2 d SP . .
Se5 Se 0.0000 0.09196(6) 0.41710(3) 0.01116(18) Uani 1 2 d S . .
Se6 Se -0.5000 -0.13727(6) 0.47371(3) 0.01119(17) Uani 1 2 d S . .
Se7 Se 0.0000 0.25781(9) 0.2500 0.0162(3) Uani 1 4 d S . .
Se8 Se -0.5000 0.32623(7) 0.35799(3) 0.0183(2) Uani 1 2 d S . .
Se9 Se -0.5000 0.04860(6) 0.30791(3) 0.01280(19) Uani 1 2 d S . .
K10 K -0.5000 0.4020(3) 0.25842(8) 0.0551(11) Uani 0.273(4) 2 d SP . .
Sn10 Sn -0.5000 0.4020(3) 0.25842(8) 0.0551(11) Uani 0.227(4) 2 d SP . .

loop_
_atom_site_aniso_label
_atom_site_aniso_U_11
_atom_site_aniso_U_22
_atom_site_aniso_U_33
_atom_site_aniso_U_23
_atom_site_aniso_U_13
_atom_site_aniso_U_12
Bi1 0.0119(3) 0.0131(3) 0.0131(3) -0.0007(2) 0.000 0.000
Sn1 0.0119(3) 0.0131(3) 0.0131(3) -0.0007(2) 0.000 0.000
Sn2 0.0110(2) 0.0113(2) 0.0154(3) -0.0012(2) 0.000 0.000
Bi2 0.0110(2) 0.0113(2) 0.0154(3) -0.0012(2) 0.000 0.000
Bi3 0.01047(17) 0.01122(16) 0.01331(17) 0.00070(14) 0.000 0.000
Sn3 0.01047(17) 0.01122(16) 0.01331(17) 0.00070(14) 0.000 0.000
Bi4 0.0129(2) 0.01355(19) 0.0163(2) 0.00090(17) 0.000 0.000
Sn4 0.0129(2) 0.01355(19) 0.0163(2) 0.00090(17) 0.000 0.000
Se5 0.0114(4) 0.0127(4) 0.0094(3) -0.0005(3) 0.000 0.000
Se6 0.0108(4) 0.0102(3) 0.0126(4) -0.0008(3) 0.000 0.000
Se7 0.0220(6) 0.0166(6) 0.0099(5) 0.000 0.000 0.000
Se8 0.0105(4) 0.0140(4) 0.0305(5) -0.0078(4) 0.000 0.000
Se9 0.0111(4) 0.0135(4) 0.0137(4) 0.0006(3) 0.000 0.000
K10 0.0163(10) 0.114(3) 0.035(2) -0.0408(15) 0.000 0.000
Sn10 0.0163(10) 0.114(3) 0.035(2) -0.0408(15) 0.000 0.000

loop_
_atom_type_symbol
_atom_type_description
_atom_type_scat_dispersion_real
_atom_type_scat_dispersion_imag
_atom_type_scat_source
K K 0.2009 0.2494 'International Tables Vol C Tables 4.2.6.8 and 6.1.1.4'
Se Se -0.0929 2.2259 'International Tables Vol C Tables 4.2.6.8 and 6.1.1.4'
Sn Sn -0.6537 1.4246 'International Tables Vol C Tables 4.2.6.8 and 6.1.1.4'
Bi Bi -4.1077 10.2566 'International Tables Vol C Tables 4.2.6.8 and 6.1.1.4'

loop_
_geom_angle_atom_site_label_1
_geom_angle_atom_site_label_2
_geom_angle_atom_site_label_3
_geom_angle
_geom_angle_site_symmetry_1
_geom_angle_site_symmetry_3
_geom_angle_publ_flag
Se6 Bi1 Se6 180.0 . 9_556 ?
Se6 Bi1 Se6 89.96(2) . 9_456 ?
Se6 Bi1 Se6 90.04(2) 9_556 9_456 ?
Se6 Bi1 Se6 90.04(2) . 1_655 ?
Se6 Bi1 Se6 89.96(2) 9_556 1_655 ?
Se6 Bi1 Se6 180.00(3) 9_456 1_655 ?
Se6 Bi1 Se5 88.83(2) . 9_556 ?
Se6 Bi1 Se5 91.17(2) 9_556 9_556 ?
Se6 Bi1 Se5 91.17(2) 9_456 9_556 ?
Se6 Bi1 Se5 88.83(2) 1_655 9_556 ?
Se6 Bi1 Se5 91.17(2) . . ?
Se6 Bi1 Se5 88.83(2) 9_556 . ?
Se6 Bi1 Se5 88.83(2) 9_456 . ?
Se6 Bi1 Se5 91.17(2) 1_655 . ?
Se5 Bi1 Se5 180.0 9_556 . ?
Se5 Sn2 Se5 90.05(3) 1_455 . ?
Se5 Sn2 Se6 175.91(3) 1_455 5 ?
Se5 Sn2 Se6 89.985(18) . 5 ?
Se5 Sn2 Se6 89.984(18) 1_455 5_455 ?
Se5 Sn2 Se6 175.91(3) . 5_455 ?
Se6 Sn2 Se6 89.69(3) 5 5_455 ?
Se5 Sn2 Se6 88.16(2) 1_455 9_456 ?
Se5 Sn2 Se6 88.16(2) . 9_456 ?
Se6 Sn2 Se6 87.75(2) 5 9_456 ?
Se6 Sn2 Se6 87.75(2) 5_455 9_456 ?
Se5 Sn2 Se8 92.27(2) 1_455 . ?
Se5 Sn2 Se8 92.26(2) . . ?
Se6 Sn2 Se8 91.82(2) 5 . ?
Se6 Sn2 Se8 91.82(2) 5_455 . ?
Se6 Sn2 Se8 179.40(3) 9_456 . ?
Se9 Bi3 Se8 92.51(3) . 5_445 ?
Se9 Bi3 Se8 92.51(3) . 5_545 ?
Se8 Bi3 Se8 93.09(3) 5_445 5_545 ?
Se9 Bi3 Se5 91.47(2) . . ?
Se8 Bi3 Se5 175.12(3) 5_445 . ?
Se8 Bi3 Se5 89.552(19) 5_545 . ?
Se9 Bi3 Se5 91.47(2) . 1_455 ?
Se8 Bi3 Se5 89.553(19) 5_445 1_455 ?
Se8 Bi3 Se5 175.12(3) 5_545 1_455 ?
Se5 Bi3 Se5 87.52(3) . 1_455 ?
Se9 Bi3 Se6 176.06(3) . . ?
Se8 Bi3 Se6 90.20(3) 5_445 . ?
Se8 Bi3 Se6 90.20(3) 5_545 . ?
Se5 Bi3 Se6 85.69(2) . . ?
Se5 Bi3 Se6 85.69(2) 1_455 . ?
Se7 Bi4 Se9 93.78(3) . 1_655 ?
Se7 Bi4 Se9 93.77(3) . . ?
Se9 Bi4 Se9 95.44(3) 1_655 . ?
Se7 Bi4 Se8 91.45(3) . 1_655 ?
Se9 Bi4 Se8 89.687(19) 1_655 1_655 ?
Se9 Bi4 Se8 172.42(3) . 1_655 ?
Se7 Bi4 Se8 91.45(3) . . ?
Se9 Bi4 Se8 172.41(3) 1_655 . ?
Se9 Bi4 Se8 89.688(19) . . ?
Se8 Bi4 Se8 84.68(3) 1_655 . ?
Se7 Bi4 Se5 178.21(3) . . ?
Se9 Bi4 Se5 87.43(2) 1_655 . ?
Se9 Bi4 Se5 87.43(2) . . ?
Se8 Bi4 Se5 87.22(3) 1_655 . ?
Se8 Bi4 Se5 87.22(3) . . ?
Bi2 Se5 Sn2 0.00(3) 1_655 1_655 ?
Bi2 Se5 Sn2 90.05(3) 1_655 . ?
Sn2 Se5 Sn2 90.05(3) 1_655 . ?
Bi2 Se5 Bi1 91.86(2) 1_655 . ?
Sn2 Se5 Bi1 91.86(2) 1_655 . ?
Sn2 Se5 Bi1 91.86(2) . . ?
Bi2 Se5 Bi3 174.83(3) 1_655 . ?
Sn2 Se5 Bi3 174.83(3) 1_655 . ?
Sn2 Se5 Bi3 90.994(12) . . ?
Bi1 Se5 Bi3 93.17(2) . . ?
Bi2 Se5 Sn3 90.994(11) 1_655 1_655 ?
Sn2 Se5 Sn3 90.994(11) 1_655 1_655 ?
Sn2 Se5 Sn3 174.83(3) . 1_655 ?
Bi1 Se5 Sn3 93.17(2) . 1_655 ?
Bi3 Se5 Sn3 87.52(2) . 1_655 ?
Bi2 Se5 Bi3 90.994(11) 1_655 1_655 ?
Sn2 Se5 Bi3 90.994(11) 1_655 1_655 ?
Sn2 Se5 Bi3 174.83(3) . 1_655 ?
Bi1 Se5 Bi3 93.17(2) . 1_655 ?
Bi3 Se5 Bi3 87.52(2) . 1_655 ?
Sn3 Se5 Bi3 0.000(18) 1_655 1_655 ?
Bi2 Se5 Bi4 90.42(2) 1_655 . ?
Sn2 Se5 Bi4 90.42(2) 1_655 . ?
Sn2 Se5 Bi4 90.42(2) . . ?
Bi1 Se5 Bi4 176.78(3) . . ?
Bi3 Se5 Bi4 84.51(2) . . ?
Sn3 Se5 Bi4 84.51(2) 1_655 . ?
Bi3 Se5 Bi4 84.51(2) 1_655 . ?
Bi1 Se6 Sn1 90.04(2) . 1_455 ?
Bi1 Se6 Bi1 90.04(2) . 1_455 ?
Sn1 Se6 Bi1 0.0 1_455 1_455 ?
Bi1 Se6 Bi2 176.60(4) . 5_445 ?
Sn1 Se6 Bi2 90.035(10) 1_455 5_445 ?
Bi1 Se6 Bi2 90.035(10) 1_455 5_445 ?
Bi1 Se6 Sn2 176.60(4) . 5_445 ?
Sn1 Se6 Sn2 90.035(10) 1_455 5_445 ?
Bi1 Se6 Sn2 90.035(10) 1_455 5_445 ?
Bi2 Se6 Sn2 0.00(3) 5_445 5_445 ?
Bi1 Se6 Bi2 90.035(10) . 5_545 ?
Sn1 Se6 Bi2 176.60(4) 1_455 5_545 ?
Bi1 Se6 Bi2 176.60(4) 1_455 5_545 ?
Bi2 Se6 Bi2 89.69(3) 5_445 5_545 ?
Sn2 Se6 Bi2 89.69(3) 5_445 5_545 ?
Bi1 Se6 Sn2 90.035(10) . 5_545 ?
Sn1 Se6 Sn2 176.60(4) 1_455 5_545 ?
Bi1 Se6 Sn2 176.60(4) 1_455 5_545 ?
Bi2 Se6 Sn2 89.69(3) 5_445 5_545 ?
Sn2 Se6 Sn2 89.69(3) 5_445 5_545 ?
Bi2 Se6 Sn2 0.00(3) 5_545 5_545 ?
Bi1 Se6 Bi2 91.15(2) . 9_456 ?
Sn1 Se6 Bi2 91.15(2) 1_455 9_456 ?
Bi1 Se6 Bi2 91.15(2) 1_455 9_456 ?
Bi2 Se6 Bi2 92.25(2) 5_445 9_456 ?
Sn2 Se6 Bi2 92.25(2) 5_445 9_456 ?
Bi2 Se6 Bi2 92.25(2) 5_545 9_456 ?
Sn2 Se6 Bi2 92.25(2) 5_545 9_456 ?
Bi1 Se6 Sn2 91.15(2) . 9_456 ?
Sn1 Se6 Sn2 91.15(2) 1_455 9_456 ?
Bi1 Se6 Sn2 91.15(2) 1_455 9_456 ?
Bi2 Se6 Sn2 92.25(2) 5_445 9_456 ?
Sn2 Se6 Sn2 92.25(2) 5_445 9_456 ?
Bi2 Se6 Sn2 92.25(2) 5_545 9_456 ?
Sn2 Se6 Sn2 92.25(2) 5_545 9_456 ?
Bi2 Se6 Sn2 0.000(19) 9_456 9_456 ?
Bi1 Se6 Bi3 89.95(2) . . ?
Sn1 Se6 Bi3 89.95(2) 1_455 . ?
Bi1 Se6 Bi3 89.95(2) 1_455 . ?
Bi2 Se6 Bi3 86.65(2) 5_445 . ?
Sn2 Se6 Bi3 86.65(2) 5_445 . ?
Bi2 Se6 Bi3 86.65(2) 5_545 . ?
Sn2 Se6 Bi3 86.65(2) 5_545 . ?
Bi2 Se6 Bi3 178.45(3) 9_456 . ?
Sn2 Se6 Bi3 178.45(3) 9_456 . ?
Bi4 Se7 Sn4 131.69(5) . 10_556 ?
Bi4 Se7 Bi4 131.69(5) . 10_556 ?
Sn4 Se7 Bi4 0.000(19) 10_556 10_556 ?
Bi4 Se7 Sn10 101.36(6) . 1_655 ?
Sn4 Se7 Sn10 111.54(5) 10_556 1_655 ?
Bi4 Se7 Sn10 111.54(5) 10_556 1_655 ?
Bi4 Se7 K10 101.36(6) . 1_655 ?
Sn4 Se7 K10 111.54(5) 10_556 1_655 ?
Bi4 Se7 K10 111.54(5) 10_556 1_655 ?
Sn10 Se7 K10 0.00(14) 1_655 1_655 ?
Bi4 Se7 Sn10 111.54(5) . 10_656 ?
Sn4 Se7 Sn10 101.36(6) 10_556 10_656 ?
Bi4 Se7 Sn10 101.36(6) 10_556 10_656 ?
Sn10 Se7 Sn10 10.70(10) 1_655 10_656 ?
K10 Se7 Sn10 10.70(10) 1_655 10_656 ?
Bi4 Se7 K10 111.54(5) . 10_656 ?
Sn4 Se7 K10 101.36(6) 10_556 10_656 ?
Bi4 Se7 K10 101.36(6) 10_556 10_656 ?
Sn10 Se7 K10 10.70(10) 1_655 10_656 ?
K10 Se7 K10 10.70(10) 1_655 10_656 ?
Sn10 Se7 K10 0.00(14) 10_656 10_656 ?
Bi4 Se7 Sn10 111.54(5) . 10_556 ?
Sn4 Se7 Sn10 101.36(6) 10_556 10_556 ?
Bi4 Se7 Sn10 101.36(6) 10_556 10_556 ?
Sn10 Se7 Sn10 92.84(12) 1_655 10_556 ?
K10 Se7 Sn10 92.84(12) 1_655 10_556 ?
Sn10 Se7 Sn10 91.84(11) 10_656 10_556 ?
K10 Se7 Sn10 91.84(11) 10_656 10_556 ?
Bi4 Se7 K10 111.54(5) . 10_556 ?
Sn4 Se7 K10 101.36(6) 10_556 10_556 ?
Bi4 Se7 K10 101.36(6) 10_556 10_556 ?
Sn10 Se7 K10 92.84(12) 1_655 10_556 ?
K10 Se7 K10 92.84(12) 1_655 10_556 ?
Sn10 Se7 K10 91.84(11) 10_656 10_556 ?
K10 Se7 K10 91.84(11) 10_656 10_556 ?
Sn10 Se7 K10 0.00(10) 10_556 10_556 ?
Bi4 Se7 K10 101.36(6) . . ?
Sn4 Se7 K10 111.54(5) 10_556 . ?
Bi4 Se7 K10 111.54(5) 10_556 . ?
Sn10 Se7 K10 91.84(11) 1_655 . ?
K10 Se7 K10 91.84(11) 1_655 . ?
Sn10 Se7 K10 92.84(12) 10_656 . ?
K10 Se7 K10 92.84(12) 10_656 . ?
Sn10 Se7 K10 10.70(10) 10_556 . ?
K10 Se7 K10 10.70(10) 10_556 . ?
Sn3 Se8 Bi3 0.000(19) 5 5 ?
Sn3 Se8 Sn3 93.09(3) 5 5_455 ?
Bi3 Se8 Sn3 93.09(3) 5 5_455 ?
Sn3 Se8 Bi3 93.09(3) 5 5_455 ?
Bi3 Se8 Bi3 93.09(3) 5 5_455 ?
Sn3 Se8 Bi3 0.000(15) 5_455 5_455 ?
Sn3 Se8 Sn2 91.29(3) 5 . ?
Bi3 Se8 Sn2 91.29(3) 5 . ?
Sn3 Se8 Sn2 91.29(3) 5_455 . ?
Bi3 Se8 Sn2 91.29(3) 5_455 . ?
Sn3 Se8 Bi4 91.098(11) 5 . ?
Bi3 Se8 Bi4 91.098(11) 5 . ?
Sn3 Se8 Bi4 175.60(3) 5_455 . ?
Bi3 Se8 Bi4 175.60(3) 5_455 . ?
Sn2 Se8 Bi4 89.97(3) . . ?
Sn3 Se8 Bi4 175.60(3) 5 1_455 ?
Bi3 Se8 Bi4 175.60(3) 5 1_455 ?
Sn3 Se8 Bi4 91.098(11) 5_455 1_455 ?
Bi3 Se8 Bi4 91.098(11) 5_455 1_455 ?
Sn2 Se8 Bi4 89.97(3) . 1_455 ?
Bi4 Se8 Bi4 84.68(3) . 1_455 ?
Sn3 Se8 K10 94.19(5) 5 . ?
Bi3 Se8 K10 94.19(5) 5 . ?
Sn3 Se8 K10 94.19(5) 5_455 . ?
Bi3 Se8 K10 94.19(5) 5_455 . ?
Sn2 Se8 K10 172.03(7) . . ?
Bi4 Se8 K10 84.15(5) . . ?
Bi4 Se8 K10 84.15(5) 1_455 . ?
Sn3 Se8 K10 95.89(5) 5 10_556 ?
Bi3 Se8 K10 95.89(5) 5 10_556 ?
Sn3 Se8 K10 95.89(5) 5_455 10_556 ?
Bi3 Se8 K10 95.89(5) 5_455 10_556 ?
Sn2 Se8 K10 169.54(7) . 10_556 ?
Bi4 Se8 K10 82.32(5) . 10_556 ?
Bi4 Se8 K10 82.32(5) 1_455 10_556 ?
K10 Se8 K10 2.49(2) . 10_556 ?
Bi3 Se9 Sn4 96.30(2) . 1_455 ?
Bi3 Se9 Bi4 96.30(2) . 1_455 ?
Sn4 Se9 Bi4 0.000(19) 1_455 1_455 ?
Bi3 Se9 Bi4 96.30(2) . . ?
Sn4 Se9 Bi4 95.44(3) 1_455 . ?
Bi4 Se9 Bi4 95.44(3) 1_455 . ?
Bi3 Se9 K10 97.84(6) . 5_445 ?
Sn4 Se9 K10 91.63(4) 1_455 5_445 ?
Bi4 Se9 K10 91.63(4) 1_455 5_445 ?
Bi4 Se9 K10 163.38(5) . 5_445 ?
Bi3 Se9 K10 97.84(6) . 5_545 ?
Sn4 Se9 K10 163.38(5) 1_455 5_545 ?
Bi4 Se9 K10 163.38(5) 1_455 5_545 ?
Bi4 Se9 K10 91.63(4) . 5_545 ?
K10 Se9 K10 77.85(7) 5_445 5_545 ?
Bi3 Se9 K10 104.95(5) . 14_446 ?
Sn4 Se9 K10 93.34(4) 1_455 14_446 ?
Bi4 Se9 K10 93.34(4) 1_455 14_446 ?
Bi4 Se9 K10 155.93(5) . 14_446 ?
K10 Se9 K10 7.56(7) 5_445 14_446 ?
K10 Se9 K10 74.61(6) 5_545 14_446 ?
Bi3 Se9 K10 104.95(5) . 14_546 ?
Sn4 Se9 K10 155.93(5) 1_455 14_546 ?
Bi4 Se9 K10 155.93(5) 1_455 14_546 ?
Bi4 Se9 K10 93.34(4) . 14_546 ?
K10 Se9 K10 74.61(6) 5_445 14_546 ?
K10 Se9 K10 7.56(7) 5_545 14_546 ?
K10 Se9 K10 70.57(7) 14_446 14_546 ?
Sn10 K10 K10 0.0(8) 10_556 10_556 ?
Sn10 K10 Se7 84.65(5) 10_556 . ?
K10 K10 Se7 84.65(5) 10_556 . ?
Sn10 K10 Se7 84.65(5) 10_556 1_455 ?
K10 K10 Se7 84.65(5) 10_556 1_455 ?
Se7 K10 Se7 91.84(11) . 1_455 ?
Sn10 K10 Se9 118.65(5) 10_556 5 ?
K10 K10 Se9 118.65(5) 10_556 5 ?
Se7 K10 Se9 90.91(3) . 5 ?
Se7 K10 Se9 156.70(10) 1_455 5 ?
Sn10 K10 Se9 118.65(5) 10_556 5_455 ?
K10 K10 Se9 118.65(5) 10_556 5_455 ?
Se7 K10 Se9 156.70(10) . 5_455 ?
Se7 K10 Se9 90.91(3) 1_455 5_455 ?
Se9 K10 Se9 77.84(7) 5 5_455 ?
Sn10 K10 Se8 161.81(6) 10_556 . ?
K10 K10 Se8 161.81(6) 10_556 . ?
Se7 K10 Se8 82.73(8) . . ?
Se7 K10 Se8 82.73(8) 1_455 . ?
Se9 K10 Se8 74.68(5) 5 . ?
Se9 K10 Se8 74.68(5) 5_455 . ?
Sn10 K10 Se9 53.79(4) 10_556 14_456 ?
K10 K10 Se9 53.79(4) 10_556 14_456 ?
Se7 K10 Se9 138.44(9) . 14_456 ?
Se7 K10 Se9 85.32(4) 1_455 14_456 ?
Se9 K10 Se9 107.51(11) 5 14_456 ?
Se9 K10 Se9 64.85(6) 5_455 14_456 ?
Se8 K10 Se9 137.48(5) . 14_456 ?
Sn10 K10 Se9 53.79(4) 10_556 14_556 ?
K10 K10 Se9 53.79(4) 10_556 14_556 ?
Se7 K10 Se9 85.32(4) . 14_556 ?
Se7 K10 Se9 138.44(9) 1_455 14_556 ?
Se9 K10 Se9 64.85(6) 5 14_556 ?
Se9 K10 Se9 107.51(11) 5_455 14_556 ?
Se8 K10 Se9 137.48(5) . 14_556 ?
Se9 K10 Se9 70.57(7) 14_456 14_556 ?
Sn10 K10 Se8 15.70(6) 10_556 10_556 ?
K10 K10 Se8 15.70(6) 10_556 10_556 ?
Se7 K10 Se8 73.96(6) . 10_556 ?
Se7 K10 Se8 73.96(6) 1_455 10_556 ?
Se9 K10 Se8 128.85(7) 5 10_556 ?
Se9 K10 Se8 128.85(7) 5_455 10_556 ?
Se8 K10 Se8 146.12(12) . 10_556 ?
Se9 K10 Se8 65.40(5) 14_456 10_556 ?
Se9 K10 Se8 65.40(5) 14_556 10_556 ?
Sn10 K10 K10 90.000(3) 10_556 1_655 ?
K10 K10 K10 90.000(3) 10_556 1_655 ?
Se7 K10 K10 44.08(6) . 1_655 ?
Se7 K10 K10 135.92(6) 1_455 1_655 ?
Se9 K10 K10 51.08(4) 5 1_655 ?
Se9 K10 K10 128.92(4) 5_455 1_655 ?
Se8 K10 K10 90.0 . 1_655 ?
Se9 K10 K10 125.28(3) 14_456 1_655 ?
Se9 K10 K10 54.72(3) 14_556 1_655 ?
Se8 K10 K10 90.0 10_556 1_655 ?
Sn10 K10 K10 90.000(2) 10_556 1_455 ?
K10 K10 K10 90.000(2) 10_556 1_455 ?
Se7 K10 K10 135.92(6) . 1_455 ?
Se7 K10 K10 44.08(6) 1_455 1_455 ?
Se9 K10 K10 128.92(4) 5 1_455 ?
Se9 K10 K10 51.08(4) 5_455 1_455 ?
Se8 K10 K10 90.0 . 1_455 ?
Se9 K10 K10 54.72(3) 14_456 1_455 ?
Se9 K10 K10 125.28(3) 14_556 1_455 ?
Se8 K10 K10 90.0 10_556 1_455 ?
K10 K10 K10 179.999(1) 1_655 1_455 ?

loop_
_geom_bond_atom_site_label_1
_geom_bond_atom_site_label_2
_geom_bond_distance
_geom_bond_site_symmetry_2
_geom_bond_publ_flag
Bi1 Se6 2.9756(6) . ?
Bi1 Se6 2.9756(6) 9_556 ?
Bi1 Se6 2.9756(6) 9_456 ?
Bi1 Se6 2.9756(6) 1_655 ?
Bi1 Se5 2.9826(9) 9_556 ?
Bi1 Se5 2.9826(9) . ?
Sn2 Se5 2.9754(7) 1_455 ?
Sn2 Se5 2.9754(7) . ?
Sn2 Se6 2.9847(7) 5 ?
Sn2 Se6 2.9847(7) 5_455 ?
Sn2 Se6 3.0185(10) 9_456 ?
Sn2 Se8 3.0505(12) . ?
Bi3 Se9 2.7679(10) . ?
Bi3 Se8 2.8995(7) 5_445 ?
Bi3 Se8 2.8995(7) 5_545 ?
Bi3 Se5 3.0431(7) . ?
Bi3 Se5 3.0431(7) 1_455 ?
Bi3 Se6 3.2129(10) . ?
Bi4 Se7 2.7264(7) . ?
Bi4 Se9 2.8447(7) 1_655 ?
Bi4 Se9 2.8448(7) . ?
Bi4 Se8 3.1249(8) 1_655 ?
Bi4 Se8 3.1249(8) . ?
Bi4 Se5 3.1735(10) . ?
Se5 Bi2 2.9754(7) 1_655 ?
Se5 Sn2 2.9754(7) 1_655 ?
Se5 Sn3 3.0431(7) 1_655 ?
Se5 Bi3 3.0431(7) 1_655 ?
Se6 Sn1 2.9756(6) 1_455 ?
Se6 Bi1 2.9756(6) 1_455 ?
Se6 Bi2 2.9848(7) 5_445 ?
Se6 Sn2 2.9848(7) 5_445 ?
Se6 Bi2 2.9848(7) 5_545 ?
Se6 Sn2 2.9848(7) 5_545 ?
Se6 Bi2 3.0185(10) 9_456 ?
Se6 Sn2 3.0185(10) 9_456 ?
Se7 Sn4 2.7264(7) 10_556 ?
Se7 Bi4 2.7264(7) 10_556 ?
Se7 Sn10 2.930(3) 1_655 ?
Se7 K10 2.930(3) 1_655 ?
Se7 Sn10 2.930(3) 10_656 ?
Se7 K10 2.930(3) 10_656 ?
Se7 Sn10 2.930(3) 10_556 ?
Se7 K10 2.930(3) 10_556 ?
Se7 K10 2.930(3) . ?
Se8 Sn3 2.8995(7) 5 ?
Se8 Bi3 2.8995(7) 5 ?
Se8 Sn3 2.8995(7) 5_455 ?
Se8 Bi3 2.8995(7) 5_455 ?
Se8 Bi4 3.1250(8) 1_455 ?
Se8 K10 3.401(3) . ?
Se8 K10 3.924(3) 10_556 ?
Se9 Sn4 2.8448(7) 1_455 ?
Se9 Bi4 2.8448(7) 1_455 ?
Se9 K10 3.350(3) 5_445 ?
Se9 K10 3.350(3) 5_545 ?
Se9 K10 3.644(3) 14_446 ?
Se9 K10 3.644(3) 14_546 ?
K10 Sn10 0.546(5) 10_556 ?
K10 K10 0.546(5) 10_556 ?
K10 Se7 2.930(3) 1_455 ?
K10 Se9 3.350(3) 5 ?
K10 Se9 3.350(3) 5_455 ?
K10 Se9 3.644(3) 14_456 ?
K10 Se9 3.644(3) 14_556 ?
K10 Se8 3.924(3) 10_556 ?
K10 K10 4.2096(4) 1_655 ?
K10 K10 4.2096(4) 1_455 ?
